data_1536774
loop_
_publ_author_name
'Yakubovich, O.V.'
'Mel'nikov, O.K.'

_publ_section_title
;
 Anionic framework of a mixed type in Na3 (Al2 F3 (P O4)2) crystal
 structure
;
_journal_name_full Kristallografiya
_journal_page_first 663
_journal_page_last 668
_journal_volume 41
_journal_year 1996
_chemical_formula_sum 'Al2 F3 Na3 O8 P2'
_chemical_name_systematic 'Na3 (Al2 F3 (P O4)2)'
_space_group_IT_number 139
_symmetry_space_group_name_Hall '-I 4 2'
_symmetry_space_group_name_H-M 'I 4/m m m'
_cell_angle_alpha 90
_cell_angle_beta 90
_cell_angle_gamma 90
_cell_formula_units_Z 2
_cell_length_a 6.211
_cell_length_b 6.211
_cell_length_c 10.407
_cell_volume 401.466
_citation_journal_id_ASTM KRISAJ
_cod_data_source_file Yakubovich_KRISAJ_1996_1545.cif
_cod_data_source_block Al2F3Na3O8P2
_cod_original_cell_volume 401.4658
_cod_database_code 1536774

loop_
_symmetry_equiv_pos_as_xyz
x,y,z
-y,x,z
-x,-y,z
y,-x,z
x,-y,-z
y,x,-z
-x,y,-z
-y,-x,-z
-x,-y,-z
y,-x,-z
x,y,-z
-y,x,-z
-x,y,z
-y,-x,z
x,-y,z
y,x,z
x+1/2,y+1/2,z+1/2
-y+1/2,x+1/2,z+1/2
-x+1/2,-y+1/2,z+1/2
y+1/2,-x+1/2,z+1/2
x+1/2,-y+1/2,-z+1/2
y+1/2,x+1/2,-z+1/2
-x+1/2,y+1/2,-z+1/2
-y+1/2,-x+1/2,-z+1/2
-x+1/2,-y+1/2,-z+1/2
y+1/2,-x+1/2,-z+1/2
x+1/2,y+1/2,-z+1/2
-y+1/2,x+1/2,-z+1/2
-x+1/2,y+1/2,z+1/2
-y+1/2,-x+1/2,z+1/2
x+1/2,-y+1/2,z+1/2
y+1/2,x+1/2,z+1/2

loop_
_atom_site_label
_atom_site_type_symbol
_atom_site_fract_x
_atom_site_fract_y
_atom_site_fract_z
_atom_site_occupancy
_atom_site_U_iso_or_equiv
Na3 Na+1 0.785 0.5 0 0.11 0.0
P1 P+5 0 0.5 0.25 1 0.0
O1 O-2 0 0.30272 0.16183 1 0.0
F2 F-1 0 0 0.64517 1 0.0
Na2 Na+1 0.753 0.645 0 0.13 0.0
F1 F-1 0 0 0 1 0.0
Al1 Al+3 0 0 0.17957 1 0.0
Na1 Na+1 0.2774 0.2774 0 0.38 0.0
